data_4034032
loop_
_publ_author_name
'Sen, Chiranjit'
'Sahoo, Tapan'
'Singh, Harshvardhan'
'Suresh, Eringathodi'
'Ghosh, Subhash Chandra'

_publ_section_title
;
 Visible Light-Promoted Photocatalytic C-5 Carboxylation of
 8-Aminoquinoline Amides and Sulfonamides via a Single Electron Transfer
 Pathway.
;
_journal_issue 16
_journal_name_full 'The Journal of organic chemistry'
_journal_page_first 9869
_journal_page_last 9896
_journal_paper_doi 10.1021/acs.joc.9b00942
_journal_volume 84
_journal_year 2019
_chemical_formula_sum 'C22 H22 N2 O3'
_chemical_formula_weight 362.42
_space_group_IT_number 2
_space_group_name_Hall '-P 1'
_space_group_name_H-M_alt 'P -1'
_symmetry_cell_setting triclinic
_symmetry_space_group_name_H-M 'P -1'
_atom_sites_solution_hydrogens geom
_atom_sites_solution_primary direct
_atom_sites_solution_secondary difmap
_audit_creation_method SHELXL-97
_cell_angle_alpha 100.223(2)
_cell_angle_beta 97.236(2)
_cell_angle_gamma 100.386(2)
_cell_formula_units_Z 2
_cell_length_a 7.2298(8)
_cell_length_b 8.3505(9)
_cell_length_c 16.1942(18)
_cell_measurement_reflns_used 5955
_cell_measurement_temperature 150(2)
_cell_measurement_theta_max 25.43
_cell_measurement_theta_min 2.45
_cell_volume 933.71(18)
_computing_cell_refinement 'Bruker SMART'
_computing_data_collection 'Bruker SMART'
_computing_data_reduction 'Bruker SAINT'
_computing_molecular_graphics 'Bruker SHELXTL'
_computing_publication_material 'Bruker SHELXTL'
_computing_structure_refinement 'SHELXL-97 (Sheldrick, 1997)'
_computing_structure_solution 'SHELXS-97 (Sheldrick, 1990)'
_diffrn_ambient_temperature 150(2)
_diffrn_measured_fraction_theta_full 0.972
_diffrn_measured_fraction_theta_max 0.972
_diffrn_measurement_device_type 'CCD area detector'
_diffrn_measurement_method 'phi and omega scans'
_diffrn_radiation_monochromator graphite
_diffrn_radiation_source 'fine-focus sealed tube'
_diffrn_radiation_type MoK\a
_diffrn_radiation_wavelength 0.71073
_diffrn_reflns_av_R_equivalents 0.0196
_diffrn_reflns_av_sigmaI/netI 0.0263
_diffrn_reflns_limit_h_max 9
_diffrn_reflns_limit_h_min -9
_diffrn_reflns_limit_k_max 10
_diffrn_reflns_limit_k_min -10
_diffrn_reflns_limit_l_max 20
_diffrn_reflns_limit_l_min -20
_diffrn_reflns_number 7643
_diffrn_reflns_theta_full 27.00
_diffrn_reflns_theta_max 27.00
_diffrn_reflns_theta_min 1.30
_exptl_absorpt_coefficient_mu 0.086
_exptl_absorpt_correction_T_max 0.9846
_exptl_absorpt_correction_T_min 0.9646
_exptl_absorpt_correction_type multi-scan
_exptl_absorpt_process_details 'BRUKER SADABS'
_exptl_crystal_colour COLOURLESS
_exptl_crystal_density_diffrn 1.289
_exptl_crystal_density_method 'not measured'
_exptl_crystal_description BLOCKS
_exptl_crystal_F_000 384
_exptl_crystal_size_max 0.42
_exptl_crystal_size_mid 0.36
_exptl_crystal_size_min 0.18
_refine_diff_density_max 0.364
_refine_diff_density_min -0.352
_refine_diff_density_rms 0.100
_refine_ls_extinction_coef 0.080(6)
_refine_ls_extinction_expression Fc^*^=kFc[1+0.001xFc^2^\l^3^/sin(2\q)]^-1/4^
_refine_ls_extinction_method SHELXL
_refine_ls_goodness_of_fit_ref 1.064
_refine_ls_hydrogen_treatment mixed
_refine_ls_matrix_type full
_refine_ls_number_parameters 333
_refine_ls_number_reflns 3970
_refine_ls_number_restraints 0
_refine_ls_restrained_S_all 1.064
_refine_ls_R_factor_all 0.0465
_refine_ls_R_factor_gt 0.0444
_refine_ls_shift/su_max 0.001
_refine_ls_shift/su_mean 0.000
_refine_ls_structure_factor_coef Fsqd
_refine_ls_weighting_details 'calc w=1/[\s^2^(Fo^2^)+(0.0682P)^2^+0.2414P] where P=(Fo^2^+2Fc^2^)/3'
_refine_ls_weighting_scheme calc
_refine_ls_wR_factor_gt 0.1168
_refine_ls_wR_factor_ref 0.1188
_reflns_number_gt 3713
_reflns_number_total 3970
_reflns_threshold_expression >2sigma(I)
_cod_data_source_file jo9b00942_si_002.cif
_cod_data_source_block senm
_cod_depositor_comments
;
The following automatic conversions were performed:

data item '_exptl_absorpt_correction_type' value 'MULTI-SCAN' was
changed to 'multi-scan' in accordance with the
/home/data/users/saulius/crontab/automatic-downloads/current/ACS/lib/dictionaries/cif_core.dic
dictionary named 'cif_core.dic' version 2.4.2 last updated on
2011-04-26.

data item '_symmetry_cell_setting' value 'TRICLINIC' was changed to
'triclinic' in accordance with the
/home/data/users/saulius/crontab/automatic-downloads/current/ACS/lib/dictionaries/cif_core.dic
dictionary named 'cif_core.dic' version 2.4.2 last updated on
2011-04-26.

Automatic conversion script
Id: cif_fix_values 6909 2019-04-08 15:41:33Z antanas 
;
_cod_original_sg_symbol_H-M P-1
_cod_database_code 4034032

loop_
_symmetry_equiv_pos_as_xyz
'x, y, z'
'-x, -y, -z'

loop_
_atom_site_label
_atom_site_type_symbol
_atom_site_fract_x
_atom_site_fract_y
_atom_site_fract_z
_atom_site_U_iso_or_equiv
_atom_site_adp_type
_atom_site_occupancy
_atom_site_symmetry_multiplicity
_atom_site_calc_flag
O3 O 0.84711(12) 0.90836(10) 1.16883(5) 0.0261(2) Uani 1 1 d
O1 O 0.50739(14) 0.69193(11) 0.73607(6) 0.0351(2) Uani 1 1 d
N1 N 0.63153(14) 0.49489(12) 0.79224(6) 0.0252(2) Uani 1 1 d
N2 N 0.73336(14) 0.29995(12) 0.89153(6) 0.0253(2) Uani 1 1 d
C12 C 0.76320(15) 0.50966(13) 1.02189(7) 0.0220(2) Uani 1 1 d
C13 C 0.72185(15) 0.45468(13) 0.93224(7) 0.0217(2) Uani 1 1 d
C8 C 0.66495(15) 0.56322(14) 0.87883(7) 0.0224(2) Uani 1 1 d
O2 O 0.78586(15) 0.65674(11) 1.20418(5) 0.0366(2) Uani 1 1 d
C15 C 0.83233(17) 0.23992(15) 1.02759(8) 0.0269(3) Uani 1 1 d
C10 C 0.69094(16) 0.77479(14) 1.00397(7) 0.0242(2) Uani 1 1 d
C17 C 0.79448(17) 0.74192(14) 1.15134(7) 0.0254(2) Uani 1 1 d
C11 C 0.74844(16) 0.67560(14) 1.05744(7) 0.0229(2) Uani 1 1 d
C9 C 0.64757(16) 0.72054(14) 0.91512(7) 0.0247(2) Uani 1 1 d
C6 C 0.51976(17) 0.43859(14) 0.64252(7) 0.0244(3) Uani 1 1 d
C7 C 0.54934(16) 0.55571(14) 0.72690(7) 0.0244(2) Uani 1 1 d
C14 C 0.78623(17) 0.19746(14) 0.93855(8) 0.0270(3) Uani 1 1 d
C1 C 0.66431(18) 0.35678(15) 0.62064(8) 0.0290(3) Uani 1 1 d
C2 C 0.6424(2) 0.24957(17) 0.54290(8) 0.0347(3) Uani 1 1 d
C4 C 0.33088(19) 0.30388(16) 0.50753(8) 0.0324(3) Uani 1 1 d
C16 C 0.82141(16) 0.39452(14) 1.06903(7) 0.0254(3) Uani 1 1 d
C3 C 0.4753(2) 0.22337(17) 0.48585(8) 0.0365(3) Uani 1 1 d
C18 C 0.90194(18) 1.00121(15) 1.25811(7) 0.0282(3) Uani 1 1 d
C22 C 0.18677(19) 0.49366(19) 0.60667(9) 0.0337(3) Uani 1 1 d
C21 C 0.9587(2) 1.17943(16) 1.24717(9) 0.0359(3) Uani 1 1 d
C19 C 1.0707(3) 0.9454(2) 1.30117(11) 0.0484(4) Uani 1 1 d
C20 C 0.7307(3) 0.98067(19) 1.30391(10) 0.0421(4) Uani 1 1 d
C5 C 0.34875(17) 0.41231(15) 0.58530(7) 0.0262(3) Uani 1 1 d
H1 H 0.782(2) 0.3754(19) 0.6603(10) 0.034(4) Uiso 1 1 d
H2 H 0.743(3) 0.192(2) 0.5292(11) 0.048(5) Uiso 1 1 d
H21B H 1.060(3) 1.192(2) 1.2122(12) 0.052(5) Uiso 1 1 d
H20B H 0.691(3) 0.871(3) 1.3135(12) 0.053(5) Uiso 1 1 d
H4 H 0.212(2) 0.285(2) 0.4686(11) 0.040(4) Uiso 1 1 d
H20A H 0.617(3) 1.012(3) 1.2717(13) 0.064(6) Uiso 1 1 d
H15 H 0.872(2) 0.1589(19) 1.0574(9) 0.032(4) Uiso 1 1 d
H22B H 0.217(3) 0.612(2) 0.6062(11) 0.047(5) Uiso 1 1 d
H20C H 0.770(3) 1.056(2) 1.3608(13) 0.056(5) Uiso 1 1 d
H14 H 0.797(2) 0.086(2) 0.9086(10) 0.037(4) Uiso 1 1 d
H10 H 0.6786(19) 0.8869(18) 1.0273(9) 0.024(3) Uiso 1 1 d
H19B H 1.041(3) 0.831(3) 1.3098(13) 0.067(6) Uiso 1 1 d
H19A H 1.177(3) 0.956(3) 1.2675(14) 0.067(6) Uiso 1 1 d
H19C H 1.117(3) 1.021(3) 1.3560(14) 0.062(6) Uiso 1 1 d
H21C H 1.009(2) 1.251(2) 1.3032(11) 0.039(4) Uiso 1 1 d
H9 H 0.604(2) 0.7934(19) 0.8801(10) 0.033(4) Uiso 1 1 d
H21A H 0.846(3) 1.218(2) 1.2226(12) 0.055(5) Uiso 1 1 d
H22A H 0.073(2) 0.441(2) 0.5643(11) 0.043(4) Uiso 1 1 d
H22C H 0.159(3) 0.481(2) 0.6619(12) 0.048(5) Uiso 1 1 d
H3 H 0.462(2) 0.150(2) 0.4322(11) 0.045(4) Uiso 1 1 d
H1C H 0.645(2) 0.391(2) 0.7814(9) 0.030(4) Uiso 1 1 d
H16 H 0.851(2) 0.4233(18) 1.1304(10) 0.029(4) Uiso 1 1 d

loop_
_atom_site_aniso_label
_atom_site_aniso_U_11
_atom_site_aniso_U_22
_atom_site_aniso_U_33
_atom_site_aniso_U_23
_atom_site_aniso_U_13
_atom_site_aniso_U_12
O3 0.0350(5) 0.0216(4) 0.0190(4) 0.0011(3) 0.0021(3) 0.0033(3)
O1 0.0497(6) 0.0281(5) 0.0267(5) 0.0025(3) -0.0027(4) 0.0151(4)
N1 0.0320(5) 0.0216(5) 0.0206(5) 0.0026(4) 0.0007(4) 0.0064(4)
N2 0.0281(5) 0.0212(5) 0.0250(5) 0.0030(4) 0.0032(4) 0.0034(4)
C12 0.0206(5) 0.0209(5) 0.0225(5) 0.0046(4) 0.0022(4) 0.0001(4)
C13 0.0206(5) 0.0204(5) 0.0225(5) 0.0038(4) 0.0028(4) 0.0012(4)
C8 0.0211(5) 0.0233(5) 0.0207(5) 0.0039(4) 0.0011(4) 0.0017(4)
O2 0.0597(6) 0.0264(5) 0.0227(4) 0.0060(3) 0.0075(4) 0.0047(4)
C15 0.0287(6) 0.0238(6) 0.0290(6) 0.0096(5) 0.0031(5) 0.0044(4)
C10 0.0260(6) 0.0193(5) 0.0252(6) 0.0025(4) 0.0026(4) 0.0026(4)
C17 0.0283(6) 0.0231(5) 0.0236(6) 0.0034(4) 0.0044(4) 0.0032(4)
C11 0.0232(5) 0.0213(5) 0.0218(5) 0.0033(4) 0.0032(4) 0.0002(4)
C9 0.0268(6) 0.0215(5) 0.0246(6) 0.0057(4) 0.0007(4) 0.0036(4)
C6 0.0288(6) 0.0226(5) 0.0216(5) 0.0066(4) 0.0030(4) 0.0039(4)
C7 0.0255(5) 0.0241(5) 0.0223(5) 0.0047(4) 0.0010(4) 0.0035(4)
C14 0.0305(6) 0.0205(5) 0.0290(6) 0.0036(4) 0.0048(5) 0.0047(4)
C1 0.0309(6) 0.0307(6) 0.0256(6) 0.0064(5) 0.0026(5) 0.0079(5)
C2 0.0414(7) 0.0347(7) 0.0303(6) 0.0043(5) 0.0092(5) 0.0140(6)
C4 0.0351(7) 0.0338(7) 0.0238(6) 0.0035(5) -0.0024(5) 0.0026(5)
C16 0.0267(6) 0.0247(6) 0.0233(6) 0.0066(4) 0.0022(4) 0.0014(4)
C3 0.0481(8) 0.0329(7) 0.0248(6) -0.0017(5) 0.0049(5) 0.0074(6)
C18 0.0390(7) 0.0244(6) 0.0186(5) -0.0012(4) 0.0012(5) 0.0076(5)
C22 0.0305(6) 0.0426(8) 0.0281(6) 0.0074(5) 0.0009(5) 0.0105(5)
C21 0.0512(8) 0.0245(6) 0.0280(6) -0.0004(5) 0.0065(6) 0.0027(5)
C19 0.0567(10) 0.0422(8) 0.0378(8) -0.0061(6) -0.0173(7) 0.0195(7)
C20 0.0623(10) 0.0341(7) 0.0345(7) 0.0070(6) 0.0222(7) 0.0121(7)
C5 0.0292(6) 0.0263(6) 0.0224(5) 0.0073(4) 0.0022(4) 0.0034(4)

loop_
_atom_type_symbol
_atom_type_description
_atom_type_scat_dispersion_real
_atom_type_scat_dispersion_imag
_atom_type_scat_source
C C 0.0033 0.0016 'International Tables Vol C Tables 4.2.6.8 and 6.1.1.4'
H H 0.0000 0.0000 'International Tables Vol C Tables 4.2.6.8 and 6.1.1.4'
N N 0.0061 0.0033 'International Tables Vol C Tables 4.2.6.8 and 6.1.1.4'
O O 0.0106 0.0060 'International Tables Vol C Tables 4.2.6.8 and 6.1.1.4'

loop_
_geom_angle_atom_site_label_1
_geom_angle_atom_site_label_2
_geom_angle_atom_site_label_3
_geom_angle
C17 O3 C18 120.43(9)
C7 N1 C8 128.39(10)
C7 N1 H1C 117.8(10)
C8 N1 H1C 112.6(10)
C14 N2 C13 117.72(10)
C16 C12 C13 116.25(10)
C16 C12 C11 125.25(10)
C13 C12 C11 118.48(10)
N2 C13 C12 123.44(10)
N2 C13 C8 116.11(10)
C12 C13 C8 120.46(10)
C9 C8 N1 125.76(10)
C9 C8 C13 119.63(10)
N1 C8 C13 114.62(10)
C16 C15 C14 119.36(11)
C16 C15 H15 122.1(9)
C14 C15 H15 118.5(9)
C11 C10 C9 122.70(11)
C11 C10 H10 120.0(8)
C9 C10 H10 117.3(8)
O2 C17 O3 124.62(11)
O2 C17 C11 124.40(11)
O3 C17 C11 110.98(9)
C10 C11 C12 119.14(10)
C10 C11 C17 119.91(10)
C12 C11 C17 120.94(10)
C8 C9 C10 119.56(10)
C8 C9 H9 120.6(9)
C10 C9 H9 119.9(9)
C1 C6 C5 120.09(11)
C1 C6 C7 119.48(10)
C5 C6 C7 120.43(10)
O1 C7 N1 123.56(11)
O1 C7 C6 123.47(10)
N1 C7 C6 112.96(10)
N2 C14 C15 123.43(11)
N2 C14 H14 117.3(9)
C15 C14 H14 119.2(9)
C2 C1 C6 120.89(11)
C2 C1 H1 119.3(9)
C6 C1 H1 119.8(9)
C1 C2 C3 119.59(12)
C1 C2 H2 119.8(11)
C3 C2 H2 120.6(11)
C3 C4 C5 122.03(12)
C3 C4 H4 120.7(10)
C5 C4 H4 117.3(10)
C15 C16 C12 119.80(11)
C15 C16 H16 119.4(9)
C12 C16 H16 120.8(9)
C2 C3 C4 119.69(12)
C2 C3 H3 119.0(10)
C4 C3 H3 121.3(11)
O3 C18 C19 109.77(10)
O3 C18 C21 102.14(9)
C19 C18 C21 110.79(13)
O3 C18 C20 109.83(11)
C19 C18 C20 113.03(13)
C21 C18 C20 110.73(11)
C5 C22 H22B 111.1(11)
C5 C22 H22A 108.9(10)
H22B C22 H22A 108.8(14)
C5 C22 H22C 110.7(11)
H22B C22 H22C 108.5(15)
H22A C22 H22C 108.9(15)
C18 C21 H21B 111.6(11)
C18 C21 H21C 108.8(10)
H21B C21 H21C 107.1(15)
C18 C21 H21A 110.4(12)
H21B C21 H21A 110.8(15)
H21C C21 H21A 107.9(15)
C18 C19 H19B 114.0(13)
C18 C19 H19A 110.2(13)
H19B C19 H19A 108.5(18)
C18 C19 H19C 107.5(12)
H19B C19 H19C 109.5(17)
H19A C19 H19C 106.9(18)
C18 C20 H20B 114.0(12)
C18 C20 H20A 111.5(12)
H20B C20 H20A 108.0(17)
C18 C20 H20C 106.8(11)
H20B C20 H20C 107.0(16)
H20A C20 H20C 109.4(16)
C4 C5 C6 117.71(11)
C4 C5 C22 120.08(11)
C6 C5 C22 122.19(11)

loop_
_geom_bond_atom_site_label_1
_geom_bond_atom_site_label_2
_geom_bond_distance
O3 C17 1.3413(14)
O3 C18 1.4817(13)
O1 C7 1.2182(15)
N1 C7 1.3681(15)
N1 C8 1.3897(14)
N1 H1C 0.880(16)
N2 C14 1.3170(15)
N2 C13 1.3643(15)
C12 C16 1.4177(15)
C12 C13 1.4186(15)
C12 C11 1.4313(16)
C13 C8 1.4358(15)
C8 C9 1.3751(16)
O2 C17 1.2066(15)
C15 C16 1.3660(17)
C15 C14 1.4038(17)
C15 H15 0.961(16)
C10 C11 1.3773(16)
C10 C9 1.4063(16)
C10 H10 0.970(15)
C17 C11 1.4955(15)
C9 H9 0.967(16)
C6 C1 1.3961(17)
C6 C5 1.4060(16)
C6 C7 1.4987(16)
C14 H14 0.990(17)
C1 C2 1.3820(18)
C1 H1 0.970(16)
C2 C3 1.383(2)
C2 H2 0.967(19)
C4 C3 1.388(2)
C4 C5 1.3910(17)
C4 H4 0.971(18)
C16 H16 0.967(15)
C3 H3 0.952(18)
C18 C19 1.5158(19)
C18 C21 1.5186(18)
C18 C20 1.5205(19)
C22 C5 1.5027(18)
C22 H22B 0.974(19)
C22 H22A 0.979(18)
C22 H22C 0.960(19)
C21 H21B 0.98(2)
C21 H21C 0.980(18)
C21 H21A 0.99(2)
C19 H19B 0.98(2)
C19 H19A 1.00(2)
C19 H19C 0.98(2)
C20 H20B 0.95(2)
C20 H20A 1.02(2)
C20 H20C 1.00(2)
